data_4004061
loop_
_publ_author_name
'Li, Zhi'
'Nega, Philip W.'
'Nellikkal, Mansoor Ani Najeeb'
'Dun, Chaochao'
'Zeller, Matthias'
'Urban, Jeffrey J.'
'Saidi, Wissam A.'
'Schrier, Joshua'
'Norquist, Alexander J.'
'Chan, Emory M.'

_publ_section_title
;
 Dimensional Control over Metal Halide Perovskite Crystallization Guided
 by Active Learning
;
_journal_issue 2
_journal_name_full 'Chemistry of Materials'
_journal_page_first 756
_journal_page_last 767
_journal_paper_doi 10.1021/acs.chemmater.1c03564
_journal_volume 34
_journal_year 2022
_chemical_formula_moiety 'C8 H20 I4 N2 O2 Pb1'
_chemical_formula_sum 'C8 H20 I4 N2 O2 Pb'
_chemical_formula_weight 891.08
_space_group_IT_number 15
_space_group_name_Hall '-C 2yc'
_space_group_name_H-M_alt 'C 1 2/c 1'
_symmetry_cell_setting monoclinic
_symmetry_space_group_name_H-M 'C 1 2/c 1'
_atom_sites_solution_hydrogens difmap
_atom_sites_solution_primary other
_cell_angle_alpha 90
_cell_angle_beta 94.5715(13)
_cell_angle_gamma 90
_cell_formula_units_Z 4
_cell_length_a 9.3920(4)
_cell_length_b 8.6729(3)
_cell_length_c 23.2152(9)
_cell_measurement_reflns_used 9894
_cell_measurement_temperature 100
_cell_measurement_theta_max 33.1445
_cell_measurement_theta_min 3.2020
_cell_volume 1885.00(13)
_computing_cell_refinement 'DENZO/SCALEPACK (Otwinowski & Minor, 1997)'
_computing_data_collection 'COLLECT (Nonius, 2001).'
_computing_data_reduction 'DENZO/SCALEPACK (Otwinowski & Minor, 1997)'
_computing_molecular_graphics 'CAMERON (Watkin et al., 1996)'
_computing_publication_material 'CRYSTALS (Betteridge et al., 2003)'
_computing_structure_refinement 'CRYSTALS (Betteridge et al., 2003)'
_computing_structure_solution 'Superflip (Palatinus & Chapuis, 2007)'
_diffrn_ambient_temperature 100
_diffrn_measured_fraction_theta_full 0.995
_diffrn_measured_fraction_theta_max 0.995
_diffrn_measurement_device Area
_diffrn_measurement_device_type 'Nonius KappaCCD'
_diffrn_measurement_method \w
_diffrn_radiation_monochromator graphite
_diffrn_radiation_type 'Mo K\a'
_diffrn_radiation_wavelength 0.71073
_diffrn_reflns_av_R_equivalents 0.046
_diffrn_reflns_av_unetI/netI 0.064
_diffrn_reflns_limit_h_max 14
_diffrn_reflns_limit_h_min -14
_diffrn_reflns_limit_k_max 13
_diffrn_reflns_limit_k_min -13
_diffrn_reflns_limit_l_max 35
_diffrn_reflns_limit_l_min -35
_diffrn_reflns_number 21361
_diffrn_reflns_theta_full 33.191
_diffrn_reflns_theta_max 33.191
_diffrn_reflns_theta_min 3.202
_diffrn_standards_number 0
_exptl_absorpt_coefficient_mu 15.497
_exptl_absorpt_correction_T_max 0.21
_exptl_absorpt_correction_T_min 0.21
_exptl_absorpt_correction_type multi-scan
_exptl_absorpt_process_details 'DENZO/SCALEPACK (Otwinowski & Minor, 1997)'
_exptl_crystal_colour orange
_exptl_crystal_density_diffrn 3.140
_exptl_crystal_density_meas ?
_exptl_crystal_density_method 'not measured'
_exptl_crystal_description block
_exptl_crystal_F_000 1568
_exptl_crystal_size_max 0.100
_exptl_crystal_size_mid 0.100
_exptl_crystal_size_min 0.100
_refine_diff_density_max 1.65
_refine_diff_density_min -1.33
_refine_ls_extinction_coef 10.2(6)
_refine_ls_extinction_method 'Larson (1970), Equation 22'
_refine_ls_goodness_of_fit_ref 1.0399
_refine_ls_hydrogen_treatment mixed
_refine_ls_matrix_type full
_refine_ls_number_parameters 87
_refine_ls_number_reflns 3035
_refine_ls_number_restraints 9
_refine_ls_R_factor_all 0.0248
_refine_ls_R_factor_gt 0.0248
_refine_ls_shift/su_max 0.0023244
_refine_ls_shift/su_mean 0.0000781
_refine_ls_structure_factor_coef Fsqd
_refine_ls_weighting_details
;
 Method= Modified Sheldrick 
 w=1/[\s^2^(F^2^) + ( 0.02P)^2^ +35.16P] 
 ,where P=(max(Fo^2^,0) + 2Fc^2^)/3 
;
_refine_ls_weighting_scheme calc
_refine_ls_wR_factor_all 0.0583
_refine_ls_wR_factor_gt 0.0583
_refine_ls_wR_factor_ref 0.0583
_reflns_limit_h_max 14
_reflns_limit_h_min -14
_reflns_limit_k_max 13
_reflns_limit_k_min 0
_reflns_limit_l_max 35
_reflns_limit_l_min 0
_reflns_number_gt 3035
_reflns_number_total 3599
_reflns_threshold_expression I>2.0\s(I)
_oxford_diffrn_Wilson_B_factor 0.00
_oxford_diffrn_Wilson_scale 0.00
_oxford_refine_ls_r_factor_ref 0.0248
_oxford_refine_ls_scale 0.11135(3)
_oxford_reflns_number_all 3035
_cod_data_source_file cm1c03564_si_002.cif
_cod_data_source_block '[C4H10NO]2[PbI4]-red'
_cod_depositor_comments
;
The following automatic conversions were performed:

data item '_exptl_crystal_density_meas' value 'not measured' was
changed to '?' -- the value is perceived as not measured.

Automatic conversion script
Id: cif_fix_values 7556 2019-12-06 15:28:31Z antanas 
;
_cod_original_sg_symbol_H-M 'C 2/c '
_cod_original_formula_sum 'C8 H20 I4 N2 O2 Pb1'
_cod_database_code 4004061
_oxford_refine_reflns_threshold_expression_ref I>3.0\s(I)

loop_
_symmetry_equiv_pos_as_xyz
x,y,z
-x,-y,-z
x+1/2,y+1/2,z
-x+1/2,-y+1/2,-z
x,-y,z+1/2
-x,y,-z+1/2
x+1/2,-y+1/2,z+1/2
-x+1/2,y+1/2,-z+1/2

loop_
_atom_site_label
_atom_site_type_symbol
_atom_site_fract_x
_atom_site_fract_y
_atom_site_fract_z
_atom_site_U_iso_or_equiv
_atom_site_occupancy
_atom_site_adp_type
_atom_site_refinement_flags_posn
_atom_site_refinement_flags_adp
_atom_site_refinement_flags_occupancy
_atom_site_disorder_assembly
_atom_site_disorder_group
_atom_site_attached_hydrogens
Pb1 Pb 0.5000 0.39078(2) 0.7500 0.0092 1.0000 Uani S T . . . .
I1 I 0.44848(3) 0.39350(3) 0.612311(12) 0.0129 1.0000 Uani . . . . . .
I2 I 0.73745(3) 0.65273(3) 0.750567(14) 0.0137 1.0000 Uani . . . . . .
O1 O 0.3571(4) -0.0632(4) 0.54662(17) 0.0178 1.0000 Uani . . . . . .
N1 N 0.5844(4) -0.2171(4) 0.61137(19) 0.0153 1.0000 Uani D . . . . .
C1 C 0.3589(5) -0.0783(6) 0.6078(2) 0.0171 1.0000 Uani . . . . . .
C2 C 0.5077(5) -0.0845(5) 0.6361(2) 0.0167 1.0000 Uani D . . . . .
C3 C 0.5764(5) -0.2130(6) 0.5465(2) 0.0176 1.0000 Uani D . . . . .
C4 C 0.4213(5) -0.1972(6) 0.5232(2) 0.0195 1.0000 Uani . . . . . .
H1 H 0.3078 -0.1725 0.6169 0.0208 1.0000 Uiso R . . . . .
H2 H 0.3112 0.0103 0.6232 0.0210 1.0000 Uiso R . . . . .
H3 H 0.5577 0.0102 0.6283 0.0201 1.0000 Uiso R . . . . .
H4 H 0.5061 -0.0974 0.6776 0.0198 1.0000 Uiso R . . . . .
H5 H 0.676(2) -0.211(3) 0.6243(11) 0.023(2) 1.0000 Uiso D . . . . .
H6 H 0.548(3) -0.305(2) 0.6232(11) 0.023(2) 1.0000 Uiso D . . . . .
H7 H 0.6297 -0.1248 0.5343 0.0200 1.0000 Uiso R . . . . .
H8 H 0.6171 -0.3049 0.5322 0.0201 1.0000 Uiso R . . . . .
H9 H 0.3700 -0.2888 0.5338 0.0230 1.0000 Uiso R . . . . .
H10 H 0.4169 -0.1890 0.4814 0.0232 1.0000 Uiso R . . . . .

loop_
_atom_site_aniso_label
_atom_site_aniso_U_11
_atom_site_aniso_U_22
_atom_site_aniso_U_33
_atom_site_aniso_U_23
_atom_site_aniso_U_13
_atom_site_aniso_U_12
Pb1 0.00882(9) 0.00840(9) 0.01031(10) 0.0000 0.00028(6) 0.0000
I1 0.01318(12) 0.01474(12) 0.01084(12) -0.00133(9) 0.00095(9) -0.00278(9)
I2 0.01367(12) 0.01260(11) 0.01453(12) 0.00240(10) -0.00156(9) -0.00582(9)
O1 0.0159(14) 0.0213(15) 0.0161(16) 0.0032(13) -0.0002(12) 0.0046(12)
N1 0.0139(16) 0.0129(15) 0.0187(19) 0.0018(14) -0.0022(14) -0.0010(13)
C1 0.0161(19) 0.022(2) 0.014(2) -0.0003(16) 0.0048(15) -0.0005(15)
C2 0.0175(19) 0.019(2) 0.013(2) -0.0025(15) -0.0032(15) -0.0001(15)
C3 0.017(2) 0.023(2) 0.012(2) 0.0010(16) 0.0014(15) -0.0004(16)
C4 0.019(2) 0.026(2) 0.013(2) -0.0030(17) -0.0029(16) 0.0010(17)

loop_
_atom_type_symbol
_atom_type_scat_dispersion_real
_atom_type_scat_dispersion_imag
_atom_type_scat_Cromer_Mann_a1
_atom_type_scat_Cromer_Mann_b1
_atom_type_scat_Cromer_Mann_a2
_atom_type_scat_Cromer_Mann_b2
_atom_type_scat_Cromer_Mann_a3
_atom_type_scat_Cromer_Mann_b3
_atom_type_scat_Cromer_Mann_a4
_atom_type_scat_Cromer_Mann_b4
_atom_type_scat_Cromer_Mann_c
_atom_type_scat_source
C 0.0033 0.0016 2.3100 20.8439 1.0200 10.2075 1.5886 0.5687 0.8650 51.6512 0.2156 'International Tables Vol C 4.2.6.8 and 6.1.1.4'
N 0.0061 0.0033 12.2126 0.0057 3.1322 9.8933 2.0125 28.9975 1.1663 0.5826 -11.5290 'International Tables Vol C 4.2.6.8 and 6.1.1.4'
H 0.0000 0.0000 0.4930 10.5109 0.3229 26.1257 0.1402 3.1424 0.0408 57.7998 0.0030 'International Tables Vol C 4.2.6.8 and 6.1.1.4'
Pb -3.3944 10.1111 31.0617 0.6902 13.0637 2.3576 18.4420 8.6180 5.9696 47.2579 13.4118 'International Tables Vol C 4.2.6.8 and 6.1.1.4'
I -0.4742 1.8119 20.1472 4.3470 18.9949 0.3814 7.5138 27.7660 2.2735 66.8776 4.0712 'International Tables Vol C 4.2.6.8 and 6.1.1.4'
Br -0.2901 2.4595 17.1789 2.1723 5.2358 16.5796 5.6377 0.2609 3.9851 41.4328 2.9557 'International Tables Vol C 4.2.6.8 and 6.1.1.4'
O 0.0106 0.0060 3.0485 13.2771 2.2868 5.7011 1.5463 0.3239 0.8670 32.9089 0.2508 'International Tables Vol C 4.2.6.8 and 6.1.1.4'

loop_
_geom_angle_atom_site_label_1
_geom_angle_site_symmetry_1
_geom_angle_atom_site_label_2
_geom_angle_site_symmetry_2
_geom_angle_atom_site_label_3
_geom_angle_site_symmetry_3
_geom_angle
_geom_angle_publ_flag
I2 6_656 Pb1 . I2 3_445 85.472(3) yes
I2 6_656 Pb1 . I2 8_646 174.363(12) yes
I2 3_445 Pb1 . I2 8_646 100.147(12) yes
I2 6_656 Pb1 . I2 . 88.913(12) yes
I2 3_445 Pb1 . I2 . 174.363(12) yes
I2 8_646 Pb1 . I2 . 85.472(3) yes
Pb1 . I2 . Pb1 3_555 174.363(12) yes
C1 . O1 . C4 . 109.3(4) yes
C2 . N1 . C3 . 112.3(4) yes
C2 . N1 . H5 . 107.7(16) no
C3 . N1 . H5 . 107.9(16) no
C2 . N1 . H6 . 109.5(16) no
C3 . N1 . H6 . 109.9(16) no
H5 . N1 . H6 . 109.5(17) no
O1 . C1 . C2 . 112.2(4) yes
O1 . C1 . H1 . 109.0 no
C2 . C1 . H1 . 109.4 no
O1 . C1 . H2 . 109.0 no
C2 . C1 . H2 . 107.9 no
H1 . C1 . H2 . 109.3 no
C1 . C2 . N1 . 108.7(4) yes
C1 . C2 . H3 . 109.7 no
N1 . C2 . H3 . 108.9 no
C1 . C2 . H4 . 110.6 no
N1 . C2 . H4 . 109.7 no
H3 . C2 . H4 . 109.2 no
N1 . C3 . C4 . 109.1(4) yes
N1 . C3 . H7 . 109.1 no
C4 . C3 . H7 . 109.1 no
N1 . C3 . H8 . 109.9 no
C4 . C3 . H8 . 110.5 no
H7 . C3 . H8 . 109.1 no
C3 . C4 . O1 . 111.0(4) yes
C3 . C4 . H9 . 108.5 no
O1 . C4 . H9 . 109.5 no
C3 . C4 . H10 . 109.0 no
O1 . C4 . H10 . 109.4 no
H9 . C4 . H10 . 109.3 no

loop_
_geom_bond_atom_site_label_1
_geom_bond_site_symmetry_1
_geom_bond_atom_site_label_2
_geom_bond_site_symmetry_2
_geom_bond_distance
_geom_bond_publ_flag
Pb1 . I2 6_656 3.1828(3) yes
Pb1 . I2 3_445 3.2169(3) yes
Pb1 . I2 8_646 3.2169(3) yes
Pb1 . I2 . 3.1828(3) yes
O1 . C1 . 1.425(6) yes
O1 . C4 . 1.436(6) yes
N1 . C2 . 1.496(6) yes
N1 . C3 . 1.502(7) yes
N1 . H5 . 0.890(19) no
N1 . H6 . 0.891(19) no
C1 . C2 . 1.497(7) yes
C1 . H1 . 0.979 no
C1 . H2 . 0.973 no
C2 . H3 . 0.970 no
C2 . H4 . 0.972 no
C3 . C4 . 1.519(7) yes
C3 . H7 . 0.968 no
C3 . H8 . 0.955 no
C4 . H9 . 0.970 no
C4 . H10 . 0.971 no

loop_
_geom_hbond_atom_site_label_D
_geom_hbond_site_symmetry_D
_geom_hbond_atom_site_label_H
_geom_hbond_site_symmetry_H
_geom_hbond_atom_site_label_A
_geom_hbond_site_symmetry_A
_geom_hbond_angle_DHA
_geom_hbond_distance_DH
_geom_hbond_distance_HA
_geom_hbond_distance_DA
_geom_hbond_publ_flag
C3 . H7 . O1 2_656 143 0.97 2.50 3.319(7) yes
